data_4078138
loop_
_publ_author_name
'Song, Li-Cheng'
'Gao, Wei'
'Luo, Xiang'
'Wang, Zhi-Xuan'
'Sun, Xiao-Jing'
'Song, Hai-Bin'

_publ_section_title
;
 Synthesis, Characterization, and Electrochemical Properties of
 Benzyloxy-Functionalized Diiron 1,3-Propanedithiolate Complexes Relevant
 to the Active Site of [FeFe]-Hydrogenases
;
_journal_issue 8
_journal_name_full Organometallics
_journal_page_first 3324
_journal_paper_doi 10.1021/om300136b
_journal_volume 31
_journal_year 2012
_chemical_formula_sum 'C35 H39 Fe2 O6.5 P2 S2'
_chemical_formula_weight 801.42
_chemical_name_systematic
; 
 ? 
;
_space_group_IT_number 14
_symmetry_cell_setting monoclinic
_symmetry_space_group_name_Hall '-P 2yn'
_symmetry_space_group_name_H-M 'P 1 21/n 1'
_atom_sites_solution_hydrogens geom
_atom_sites_solution_primary direct
_atom_sites_solution_secondary difmap
_audit_creation_method SHELXL-97
_cell_angle_alpha 90.00
_cell_angle_beta 103.17(3)
_cell_angle_gamma 90.00
_cell_formula_units_Z 4
_cell_length_a 9.0684(18)
_cell_length_b 37.231(7)
_cell_length_c 11.977(2)
_cell_measurement_reflns_used 8007
_cell_measurement_temperature 113(2)
_cell_measurement_theta_max 27.515
_cell_measurement_theta_min 1.830
_cell_volume 3937.4(14)
_computing_cell_refinement crystalclear
_computing_data_collection crystalclear
_computing_data_reduction crystalclear
_computing_molecular_graphics 'Bruker SHELXTL'
_computing_publication_material 'Bruker SHELXTL'
_computing_structure_refinement 'SHELXL-97 (Sheldrick, 1997)'
_computing_structure_solution 'SHELXS-97 (Sheldrick, 1990)'
_diffrn_ambient_temperature 113(2)
_diffrn_measured_fraction_theta_full 0.993
_diffrn_measured_fraction_theta_max 0.993
_diffrn_measurement_device_type 'rigaku saturn'
_diffrn_measurement_method '\w scans'
_diffrn_radiation_monochromator confocal
_diffrn_radiation_source 'rotating anode'
_diffrn_radiation_type MoK\a
_diffrn_radiation_wavelength 0.71073
_diffrn_reflns_av_R_equivalents 0.0456
_diffrn_reflns_av_sigmaI/netI 0.0361
_diffrn_reflns_limit_h_max 10
_diffrn_reflns_limit_h_min -10
_diffrn_reflns_limit_k_max 44
_diffrn_reflns_limit_k_min -44
_diffrn_reflns_limit_l_max 14
_diffrn_reflns_limit_l_min -14
_diffrn_reflns_number 28470
_diffrn_reflns_theta_full 25.01
_diffrn_reflns_theta_max 25.01
_diffrn_reflns_theta_min 1.83
_diffrn_standards_decay_% 0
_diffrn_standards_interval_count 0
_diffrn_standards_interval_time 0
_diffrn_standards_number 0
_exptl_absorpt_coefficient_mu 0.965
_exptl_absorpt_correction_T_max 0.9268
_exptl_absorpt_correction_T_min 0.8609
_exptl_absorpt_correction_type multi-scan
_exptl_absorpt_process_details crystalclear
_exptl_crystal_density_diffrn 1.352
_exptl_crystal_density_method 'not measured'
_exptl_crystal_F_000 1660
_exptl_crystal_size_max 0.16
_exptl_crystal_size_mid 0.14
_exptl_crystal_size_min 0.08
_refine_diff_density_max 1.865
_refine_diff_density_min -0.407
_refine_diff_density_rms 0.122
_refine_ls_extinction_method none
_refine_ls_goodness_of_fit_ref 1.115
_refine_ls_hydrogen_treatment constr
_refine_ls_matrix_type full
_refine_ls_number_parameters 454
_refine_ls_number_reflns 6897
_refine_ls_number_restraints 24
_refine_ls_restrained_S_all 1.125
_refine_ls_R_factor_all 0.0555
_refine_ls_R_factor_gt 0.0499
_refine_ls_shift/su_max 0.001
_refine_ls_shift/su_mean 0.000
_refine_ls_structure_factor_coef Fsqd
_refine_ls_weighting_details 'calc w=1/[\s^2^(Fo^2^)+(0.0808P)^2^+9.7265P] where P=(Fo^2^+2Fc^2^)/3'
_refine_ls_weighting_scheme calc
_refine_ls_wR_factor_gt 0.1511
_refine_ls_wR_factor_ref 0.1555
_reflns_number_gt 6314
_reflns_number_total 6897
_reflns_threshold_expression >2sigma(I)
_cod_data_source_file om300136b_si_003.cif
_cod_data_source_block 5
_cod_depositor_comments
;
The following automatic conversions were performed:

'_symmetry_cell_setting' value 'Monoclinic' changed to 'monoclinic'
according to /home/saulius/struct/CIF-dictionaries/cif_core.dic
dictionary named 'cif_core.dic' version 2.4.1 from
2010-06-29.

'_exptl_absorpt_correction_type' value 'MULTI-SCAN'
changed to 'multi-scan' according to
/home/saulius/struct/CIF-dictionaries/cif_core.dic dictionary named
'cif_core.dic' version 2.4.1 from 2010-06-29.

Automatic conversion script
Id: cif_fix_values 1715 2011-07-08 13:25:40Z adriana 
;
_cod_original_sg_symbol_H-M P2(1)/n
_cod_original_formula_sum 'C35 H39 Fe2 O6.50 P2 S2'
_cod_database_code 4078138

loop_
_symmetry_equiv_pos_as_xyz
'x, y, z'
'-x+1/2, y+1/2, -z+1/2'
'-x, -y, -z'
'x-1/2, -y-1/2, z-1/2'

loop_
_atom_site_label
_atom_site_type_symbol
_atom_site_fract_x
_atom_site_fract_y
_atom_site_fract_z
_atom_site_U_iso_or_equiv
_atom_site_adp_type
_atom_site_occupancy
_atom_site_symmetry_multiplicity
_atom_site_calc_flag
_atom_site_refinement_flags
_atom_site_disorder_assembly
_atom_site_disorder_group
Fe1 Fe 0.03599(6) 0.166402(14) 0.18789(5) 0.01566(17) Uani 1 1 d . . .
Fe2 Fe 0.01953(6) 0.172157(14) 0.39714(5) 0.01404(16) Uani 1 1 d . . .
S1 S 0.23819(11) 0.17531(2) 0.33541(8) 0.0156(2) Uani 1 1 d . . .
P2 P 0.09596(11) 0.15835(3) 0.58368(8) 0.0144(2) Uani 1 1 d . . .
S2 S -0.01546(11) 0.12054(2) 0.29605(8) 0.0162(2) Uani 1 1 d . . .
P1 P -0.19336(13) 0.16168(3) 0.07202(9) 0.0229(3) Uani 1 1 d . . .
O4 O -0.2996(3) 0.17147(8) 0.4043(3) 0.0280(7) Uani 1 1 d . . .
O5 O 0.3911(3) 0.07119(7) 0.3408(2) 0.0210(6) Uani 1 1 d . . .
O1 O 0.0235(4) 0.24265(8) 0.1309(3) 0.0358(8) Uani 1 1 d . . .
O3 O 0.0359(4) 0.25042(8) 0.4169(3) 0.0333(8) Uani 1 1 d . . .
C29 C 0.3992(5) 0.17643(10) 0.6225(3) 0.0182(8) Uani 1 1 d . . .
H29 H 0.3622 0.1992 0.5996 0.022 Uiso 1 1 calc R . .
O2 O 0.1985(4) 0.14178(10) 0.0175(3) 0.0377(8) Uani 1 1 d . . .
C25 C 0.3561(5) 0.11479(11) 0.6664(3) 0.0208(8) Uani 1 1 d . . .
H25 H 0.2906 0.0962 0.6735 0.025 Uiso 1 1 calc R . .
C19 C -0.0564(5) 0.21613(11) 0.6573(4) 0.0209(9) Uani 1 1 d . . .
H19 H -0.1279 0.2126 0.5891 0.025 Uiso 1 1 calc R . .
C3 C 0.0305(5) 0.21978(11) 0.4106(4) 0.0217(9) Uani 1 1 d . . .
C18 C 0.0710(5) 0.19420(10) 0.6840(3) 0.0178(8) Uani 1 1 d . . .
C28 C 0.5533(5) 0.17020(11) 0.6484(4) 0.0215(9) Uani 1 1 d . . .
H28 H 0.6197 0.1889 0.6437 0.026 Uiso 1 1 calc R . .
C22 C 0.1530(5) 0.22732(12) 0.8619(4) 0.0263(10) Uani 1 1 d . . .
H22 H 0.2227 0.2309 0.9311 0.032 Uiso 1 1 calc R . .
C4 C -0.1735(5) 0.17196(10) 0.4000(3) 0.0181(8) Uani 1 1 d . . .
C1 C 0.0290(5) 0.21272(11) 0.1554(4) 0.0217(9) Uani 1 1 d . . .
C31 C -0.0927(4) 0.09704(10) 0.5642(3) 0.0183(8) Uani 1 1 d . . .
H31 H -0.1165 0.1017 0.4859 0.022 Uiso 1 1 calc R . .
C30 C 0.0069(4) 0.11956(10) 0.6383(3) 0.0176(8) Uani 1 1 d . . .
C32 C -0.1568(5) 0.06761(11) 0.6069(4) 0.0232(9) Uani 1 1 d . . .
H32 H -0.2233 0.0527 0.5569 0.028 Uiso 1 1 calc R . .
C2 C 0.1300(5) 0.15082(11) 0.0832(3) 0.0219(9) Uani 1 1 d . . .
C26 C 0.5115(5) 0.10880(12) 0.6914(4) 0.0248(9) Uani 1 1 d . . .
H26 H 0.5496 0.0862 0.7151 0.030 Uiso 1 1 calc R . .
C20 C -0.0781(5) 0.24330(11) 0.7314(4) 0.0248(9) Uani 1 1 d . . .
H20 H -0.1640 0.2577 0.7124 0.030 Uiso 1 1 calc R . .
C13 C 0.5583(5) 0.00863(11) 0.3721(4) 0.0257(10) Uani 1 1 d . . .
H13 H 0.4590 0.0082 0.3807 0.031 Uiso 1 1 calc R . .
C10 C 0.1450(5) 0.08990(10) 0.3433(4) 0.0200(8) Uani 1 1 d . . .
H10A H 0.1681 0.0886 0.4264 0.024 Uiso 1 1 calc R . .
H10B H 0.1149 0.0661 0.3140 0.024 Uiso 1 1 calc R . .
C8 C 0.3563(4) 0.13515(10) 0.3605(4) 0.0190(8) Uani 1 1 d . . .
H8A H 0.4473 0.1398 0.3332 0.023 Uiso 1 1 calc R . .
H8B H 0.3873 0.1314 0.4427 0.023 Uiso 1 1 calc R . .
C21 C 0.0266(5) 0.24908(11) 0.8328(4) 0.0255(9) Uani 1 1 d . . .
H21 H 0.0123 0.2676 0.8815 0.031 Uiso 1 1 calc R . .
C33 C -0.1222(5) 0.06038(11) 0.7233(4) 0.0265(10) Uani 1 1 d . . .
H33 H -0.1658 0.0408 0.7517 0.032 Uiso 1 1 calc R . .
C24 C 0.2982(4) 0.14858(10) 0.6306(3) 0.0162(8) Uani 1 1 d . . .
C9 C 0.2868(4) 0.10045(10) 0.3059(3) 0.0178(8) Uani 1 1 d . . .
H9 H 0.2643 0.1028 0.2222 0.021 Uiso 1 1 calc R . .
C27 C 0.6094(5) 0.13645(12) 0.6810(4) 0.0250(9) Uani 1 1 d . . .
H27 H 0.7131 0.1323 0.6961 0.030 Uiso 1 1 calc R . .
C35 C 0.0408(5) 0.11189(11) 0.7560(4) 0.0227(9) Uani 1 1 d . . .
H35 H 0.1065 0.1268 0.8067 0.027 Uiso 1 1 calc R . .
C17 C 0.7583(5) 0.03787(11) 0.3074(4) 0.0249(9) Uani 1 1 d . . .
H17 H 0.7943 0.0574 0.2730 0.030 Uiso 1 1 calc R . .
C23 C 0.1764(5) 0.20009(11) 0.7880(4) 0.0237(9) Uani 1 1 d . . .
H23 H 0.2623 0.1857 0.8077 0.028 Uiso 1 1 calc R . .
C6 C -0.2083(6) 0.18361(14) -0.0655(4) 0.0326(11) Uani 1 1 d . . .
H6A H -0.3087 0.1804 -0.1118 0.049 Uiso 1 1 calc R . .
H6B H -0.1363 0.1732 -0.1038 0.049 Uiso 1 1 calc R . .
H6C H -0.1876 0.2088 -0.0537 0.049 Uiso 1 1 calc R . .
C11 C 0.5156(5) 0.07105(12) 0.2861(4) 0.0329(11) Uani 1 1 d . . .
H11A H 0.5761 0.0925 0.3071 0.039 Uiso 1 1 calc R . .
H11B H 0.4780 0.0710 0.2035 0.039 Uiso 1 1 calc R . .
C12 C 0.6113(5) 0.03833(11) 0.3221(4) 0.0240(9) Uani 1 1 d . . .
C16 C 0.8528(5) 0.00879(11) 0.3432(4) 0.0280(10) Uani 1 1 d . . .
H16 H 0.9515 0.0089 0.3331 0.034 Uiso 1 1 calc R . .
C34 C -0.0220(5) 0.08259(12) 0.7972(4) 0.0276(10) Uani 1 1 d . . .
H34 H 0.0028 0.0776 0.8753 0.033 Uiso 1 1 calc R . .
C14 C 0.6539(5) -0.02023(11) 0.4088(4) 0.0287(10) Uani 1 1 d . . .
H14 H 0.6188 -0.0397 0.4440 0.034 Uiso 1 1 calc R . .
C15 C 0.8000(5) -0.02037(11) 0.3939(4) 0.0284(10) Uani 1 1 d . . .
H15 H 0.8628 -0.0400 0.4178 0.034 Uiso 1 1 calc R . .
C5 C -0.2570(7) 0.11629(15) 0.0278(5) 0.0504(15) Uani 1 1 d . . .
H5A H -0.2671 0.1027 0.0937 0.076 Uiso 1 1 calc R . .
H5B H -0.1843 0.1049 -0.0076 0.076 Uiso 1 1 calc R . .
H5C H -0.3532 0.1174 -0.0261 0.076 Uiso 1 1 calc R . .
C7 C -0.3540(6) 0.1805(2) 0.1182(5) 0.0548(17) Uani 1 1 d . . .
H7A H -0.3324 0.2049 0.1421 0.082 Uiso 1 1 calc R . .
H7B H -0.3731 0.1667 0.1811 0.082 Uiso 1 1 calc R . .
H7C H -0.4418 0.1799 0.0557 0.082 Uiso 1 1 calc R . .
O6 O 0.0290(13) 0.0251(2) 0.0785(8) 0.070(2) Uani 0.50 1 d PU A 1
O6' O 0.1901(17) 0.0245(3) 0.0844(11) 0.106(4) Uani 0.50 1 d PU B 2
O7 O 0.392(2) 0.0603(5) 0.9394(16) 0.067(5) Uani 0.25 1 d PU C 3
O7' O 0.648(4) 0.0098(8) 0.944(3) 0.121(9) Uani 0.25 1 d PU D 4

loop_
_atom_site_aniso_label
_atom_site_aniso_U_11
_atom_site_aniso_U_22
_atom_site_aniso_U_33
_atom_site_aniso_U_23
_atom_site_aniso_U_13
_atom_site_aniso_U_12
Fe1 0.0171(3) 0.0144(3) 0.0151(3) 0.0017(2) 0.0030(2) 0.0000(2)
Fe2 0.0131(3) 0.0131(3) 0.0160(3) 0.0004(2) 0.0035(2) -0.0001(2)
S1 0.0142(5) 0.0141(4) 0.0189(5) 0.0005(3) 0.0046(4) -0.0009(3)
P2 0.0139(5) 0.0140(5) 0.0153(5) -0.0003(4) 0.0033(4) 0.0006(4)
S2 0.0168(5) 0.0134(4) 0.0180(5) 0.0008(3) 0.0034(4) -0.0014(3)
P1 0.0196(6) 0.0287(6) 0.0188(5) 0.0022(4) 0.0011(4) -0.0009(4)
O4 0.0182(18) 0.0353(18) 0.0316(18) 0.0001(13) 0.0076(14) -0.0008(12)
O5 0.0218(15) 0.0175(14) 0.0261(15) 0.0046(11) 0.0099(12) 0.0065(11)
O1 0.044(2) 0.0184(16) 0.041(2) 0.0075(14) 0.0007(16) -0.0007(14)
O3 0.039(2) 0.0148(16) 0.049(2) -0.0027(13) 0.0171(16) -0.0018(13)
C29 0.019(2) 0.0168(19) 0.019(2) -0.0004(15) 0.0046(17) 0.0011(15)
O2 0.041(2) 0.051(2) 0.0233(17) 0.0009(15) 0.0136(16) 0.0142(16)
C25 0.019(2) 0.020(2) 0.023(2) 0.0013(16) 0.0052(17) 0.0030(16)
C19 0.020(2) 0.022(2) 0.022(2) -0.0014(16) 0.0057(17) 0.0012(16)
C3 0.018(2) 0.023(2) 0.025(2) -0.0006(16) 0.0077(18) 0.0000(16)
C18 0.019(2) 0.0166(19) 0.021(2) -0.0012(15) 0.0099(17) -0.0031(15)
C28 0.016(2) 0.025(2) 0.023(2) -0.0056(16) 0.0034(17) -0.0030(16)
C22 0.023(2) 0.031(2) 0.024(2) -0.0087(18) 0.0049(19) -0.0040(18)
C4 0.019(2) 0.0171(19) 0.017(2) 0.0018(15) 0.0027(17) -0.0002(15)
C1 0.018(2) 0.023(2) 0.022(2) 0.0004(16) 0.0013(17) -0.0012(16)
C31 0.019(2) 0.0175(19) 0.020(2) 0.0021(15) 0.0063(17) 0.0019(15)
C30 0.014(2) 0.0179(19) 0.022(2) 0.0037(15) 0.0061(16) 0.0040(15)
C32 0.023(2) 0.017(2) 0.032(2) -0.0017(17) 0.0100(19) -0.0012(16)
C2 0.023(2) 0.024(2) 0.017(2) 0.0022(16) 0.0006(18) 0.0021(17)
C26 0.021(2) 0.025(2) 0.026(2) 0.0011(17) 0.0020(18) 0.0066(17)
C20 0.023(2) 0.021(2) 0.033(2) -0.0020(17) 0.011(2) 0.0037(17)
C13 0.024(2) 0.020(2) 0.036(3) -0.0009(17) 0.014(2) 0.0020(17)
C10 0.021(2) 0.0139(18) 0.027(2) 0.0050(15) 0.0083(17) 0.0022(15)
C8 0.015(2) 0.0192(19) 0.023(2) 0.0001(15) 0.0046(16) 0.0046(15)
C21 0.028(2) 0.023(2) 0.031(2) -0.0089(17) 0.016(2) -0.0038(17)
C33 0.027(2) 0.023(2) 0.033(2) 0.0090(18) 0.015(2) 0.0026(18)
C24 0.015(2) 0.0197(19) 0.0140(19) -0.0018(14) 0.0039(16) 0.0005(15)
C9 0.017(2) 0.0150(18) 0.021(2) 0.0010(15) 0.0030(16) 0.0031(15)
C27 0.016(2) 0.032(2) 0.026(2) -0.0072(18) 0.0041(18) 0.0031(17)
C35 0.019(2) 0.028(2) 0.022(2) 0.0013(17) 0.0059(17) 0.0014(17)
C17 0.025(2) 0.018(2) 0.034(2) 0.0004(17) 0.0124(19) -0.0002(17)
C23 0.020(2) 0.028(2) 0.022(2) -0.0057(17) 0.0027(18) 0.0031(17)
C6 0.032(3) 0.042(3) 0.020(2) 0.0046(19) -0.001(2) -0.001(2)
C11 0.036(3) 0.027(2) 0.043(3) 0.012(2) 0.025(2) 0.011(2)
C12 0.029(2) 0.020(2) 0.024(2) -0.0005(16) 0.0086(19) 0.0036(17)
C16 0.021(2) 0.024(2) 0.039(3) 0.0000(18) 0.007(2) 0.0020(17)
C34 0.029(2) 0.033(2) 0.022(2) 0.0095(18) 0.0083(19) 0.0044(19)
C14 0.034(3) 0.018(2) 0.038(3) 0.0038(18) 0.014(2) 0.0014(18)
C15 0.028(3) 0.018(2) 0.040(3) 0.0021(18) 0.010(2) 0.0071(17)
C5 0.052(4) 0.040(3) 0.044(3) 0.004(2) -0.020(3) -0.021(3)
C7 0.023(3) 0.113(5) 0.027(3) -0.001(3) 0.003(2) 0.020(3)
O6 0.103(5) 0.058(4) 0.050(4) 0.020(3) 0.019(4) 0.010(4)
O6' 0.125(6) 0.090(5) 0.096(5) 0.003(4) 0.013(4) -0.010(4)
O7 0.068(6) 0.076(6) 0.056(6) 0.005(5) 0.011(5) -0.015(5)
O7' 0.129(10) 0.116(10) 0.114(10) 0.001(5) 0.019(5) -0.011(5)

loop_
_atom_type_symbol
_atom_type_description
_atom_type_scat_dispersion_real
_atom_type_scat_dispersion_imag
_atom_type_scat_source
C C 0.0033 0.0016 'International Tables Vol C Tables 4.2.6.8 and 6.1.1.4'
H H 0.0000 0.0000 'International Tables Vol C Tables 4.2.6.8 and 6.1.1.4'
O O 0.0106 0.0060 'International Tables Vol C Tables 4.2.6.8 and 6.1.1.4'
S S 0.1246 0.1234 'International Tables Vol C Tables 4.2.6.8 and 6.1.1.4'
P P 0.1023 0.0942 'International Tables Vol C Tables 4.2.6.8 and 6.1.1.4'
Fe Fe 0.3463 0.8444 'International Tables Vol C Tables 4.2.6.8 and 6.1.1.4'

loop_
_geom_angle_atom_site_label_1
_geom_angle_atom_site_label_2
_geom_angle_atom_site_label_3
_geom_angle
C1 Fe1 C2 99.38(19)
C1 Fe1 P1 87.61(14)
C2 Fe1 P1 93.73(14)
C1 Fe1 S2 149.80(14)
C2 Fe1 S2 110.82(14)
P1 Fe1 S2 90.69(4)
C1 Fe1 S1 90.63(14)
C2 Fe1 S1 99.55(14)
P1 Fe1 S1 166.71(5)
S2 Fe1 S1 84.23(4)
C1 Fe1 Fe2 97.31(14)
C2 Fe1 Fe2 150.40(13)
P1 Fe1 Fe2 111.27(4)
S2 Fe1 Fe2 55.51(3)
S1 Fe1 Fe2 55.90(3)
C4 Fe2 C3 92.17(18)
C4 Fe2 P2 93.58(14)
C3 Fe2 P2 98.05(14)
C4 Fe2 S2 89.32(13)
C3 Fe2 S2 153.51(14)
P2 Fe2 S2 108.25(4)
C4 Fe2 S1 162.39(13)
C3 Fe2 S1 86.73(13)
P2 Fe2 S1 103.98(5)
S2 Fe2 S1 84.02(4)
C4 Fe2 Fe1 107.46(13)
C3 Fe2 Fe1 99.06(14)
P2 Fe2 Fe1 152.20(4)
S2 Fe2 Fe1 55.53(3)
S1 Fe2 Fe1 55.55(4)
C8 S1 Fe1 110.46(14)
C8 S1 Fe2 115.30(13)
Fe1 S1 Fe2 68.55(4)
C24 P2 C18 101.95(18)
C24 P2 C30 102.99(18)
C18 P2 C30 101.96(17)
C24 P2 Fe2 114.37(13)
C18 P2 Fe2 115.27(13)
C30 P2 Fe2 118.12(14)
C10 S2 Fe2 111.08(14)
C10 S2 Fe1 113.25(13)
Fe2 S2 Fe1 68.96(4)
C7 P1 C6 101.8(3)
C7 P1 C5 102.9(3)
C6 P1 C5 101.5(2)
C7 P1 Fe1 118.71(19)
C6 P1 Fe1 113.29(17)
C5 P1 Fe1 116.26(19)
C11 O5 C9 113.9(3)
C28 C29 C24 120.3(4)
C28 C29 H29 119.9
C24 C29 H29 119.9
C26 C25 C24 120.3(4)
C26 C25 H25 119.9
C24 C25 H25 119.9
C20 C19 C18 120.8(4)
C20 C19 H19 119.6
C18 C19 H19 119.6
O3 C3 Fe2 178.6(4)
C19 C18 C23 118.3(4)
C19 C18 P2 119.6(3)
C23 C18 P2 122.1(3)
C27 C28 C29 120.4(4)
C27 C28 H28 119.8
C29 C28 H28 119.8
C21 C22 C23 120.2(4)
C21 C22 H22 119.9
C23 C22 H22 119.9
O4 C4 Fe2 178.5(4)
O1 C1 Fe1 178.0(4)
C32 C31 C30 120.3(4)
C32 C31 H31 119.8
C30 C31 H31 119.8
C31 C30 C35 118.6(4)
C31 C30 P2 121.2(3)
C35 C30 P2 120.1(3)
C33 C32 C31 120.4(4)
C33 C32 H32 119.8
C31 C32 H32 119.8
O2 C2 Fe1 176.2(4)
C27 C26 C25 120.1(4)
C27 C26 H26 120.0
C25 C26 H26 120.0
C21 C20 C19 120.5(4)
C21 C20 H20 119.8
C19 C20 H20 119.8
C14 C13 C12 119.9(4)
C14 C13 H13 120.0
C12 C13 H13 120.0
C9 C10 S2 114.6(3)
C9 C10 H10A 108.6
S2 C10 H10A 108.6
C9 C10 H10B 108.6
S2 C10 H10B 108.6
H10A C10 H10B 107.6
C9 C8 S1 117.1(3)
C9 C8 H8A 108.0
S1 C8 H8A 108.0
C9 C8 H8B 108.0
S1 C8 H8B 108.0
H8A C8 H8B 107.3
C20 C21 C22 119.8(4)
C20 C21 H21 120.1
C22 C21 H21 120.1
C32 C33 C34 119.5(4)
C32 C33 H33 120.3
C34 C33 H33 120.3
C25 C24 C29 118.9(4)
C25 C24 P2 123.8(3)
C29 C24 P2 117.2(3)
O5 C9 C10 105.4(3)
O5 C9 C8 109.7(3)
C10 C9 C8 113.1(3)
O5 C9 H9 109.5
C10 C9 H9 109.5
C8 C9 H9 109.5
C28 C27 C26 120.1(4)
C28 C27 H27 120.0
C26 C27 H27 120.0
C34 C35 C30 120.6(4)
C34 C35 H35 119.7
C30 C35 H35 119.7
C12 C17 C16 121.1(4)
C12 C17 H17 119.5
C16 C17 H17 119.5
C22 C23 C18 120.4(4)
C22 C23 H23 119.8
C18 C23 H23 119.8
P1 C6 H6A 109.5
P1 C6 H6B 109.5
H6A C6 H6B 109.5
P1 C6 H6C 109.5
H6A C6 H6C 109.5
H6B C6 H6C 109.5
O5 C11 C12 109.7(3)
O5 C11 H11A 109.7
C12 C11 H11A 109.7
O5 C11 H11B 109.7
C12 C11 H11B 109.7
H11A C11 H11B 108.2
C17 C12 C13 118.8(4)
C17 C12 C11 119.0(4)
C13 C12 C11 122.2(4)
C15 C16 C17 119.8(4)
C15 C16 H16 120.1
C17 C16 H16 120.1
C35 C34 C33 120.6(4)
C35 C34 H34 119.7
C33 C34 H34 119.7
C15 C14 C13 120.8(4)
C15 C14 H14 119.6
C13 C14 H14 119.6
C14 C15 C16 119.7(4)
C14 C15 H15 120.2
C16 C15 H15 120.2
P1 C5 H5A 109.5
P1 C5 H5B 109.5
H5A C5 H5B 109.5
P1 C5 H5C 109.5
H5A C5 H5C 109.5
H5B C5 H5C 109.5
P1 C7 H7A 109.5
P1 C7 H7B 109.5
H7A C7 H7B 109.5
P1 C7 H7C 109.5
H7A C7 H7C 109.5
H7B C7 H7C 109.5

loop_
_geom_bond_atom_site_label_1
_geom_bond_atom_site_label_2
_geom_bond_distance
Fe1 C1 1.766(4)
Fe1 C2 1.767(4)
Fe1 P1 2.2287(14)
Fe1 S2 2.2555(11)
Fe1 S1 2.2621(14)
Fe1 Fe2 2.5534(9)
Fe2 C4 1.759(4)
Fe2 C3 1.781(4)
Fe2 P2 2.2430(12)
Fe2 S2 2.2549(11)
Fe2 S1 2.2717(12)
S1 C8 1.824(4)
P2 C24 1.828(4)
P2 C18 1.844(4)
P2 C30 1.845(4)
S2 C10 1.834(4)
P1 C7 1.813(5)
P1 C6 1.816(5)
P1 C5 1.825(5)
O4 C4 1.156(5)
O5 C11 1.428(5)
O5 C9 1.441(5)
O1 C1 1.150(5)
O3 C3 1.144(5)
C29 C28 1.381(6)
C29 C24 1.402(5)
C29 H29 0.9300
O2 C2 1.158(5)
C25 C26 1.390(6)
C25 C24 1.392(5)
C25 H25 0.9300
C19 C20 1.389(6)
C19 C18 1.391(6)
C19 H19 0.9300
C18 C23 1.404(6)
C28 C27 1.378(6)
C28 H28 0.9300
C22 C21 1.382(6)
C22 C23 1.394(6)
C22 H22 0.9300
C31 C32 1.391(6)
C31 C30 1.393(6)
C31 H31 0.9300
C30 C35 1.403(6)
C32 C33 1.383(6)
C32 H32 0.9300
C26 C27 1.383(6)
C26 H26 0.9300
C20 C21 1.377(6)
C20 H20 0.9300
C13 C14 1.388(6)
C13 C12 1.394(6)
C13 H13 0.9300
C10 C9 1.507(5)
C10 H10A 0.9700
C10 H10B 0.9700
C8 C9 1.519(5)
C8 H8A 0.9700
C8 H8B 0.9700
C21 H21 0.9300
C33 C34 1.388(7)
C33 H33 0.9300
C9 H9 0.9800
C27 H27 0.9300
C35 C34 1.374(6)
C35 H35 0.9300
C17 C12 1.383(6)
C17 C16 1.387(6)
C17 H17 0.9300
C23 H23 0.9300
C6 H6A 0.9600
C6 H6B 0.9600
C6 H6C 0.9600
C11 C12 1.501(6)
C11 H11A 0.9700
C11 H11B 0.9700
C16 C15 1.382(6)
C16 H16 0.9300
C34 H34 0.9300
C14 C15 1.377(6)
C14 H14 0.9300
C15 H15 0.9300
C5 H5A 0.9600
C5 H5B 0.9600
C5 H5C 0.9600
C7 H7A 0.9600
C7 H7B 0.9600
C7 H7C 0.9600

loop_
_geom_torsion_atom_site_label_1
_geom_torsion_atom_site_label_2
_geom_torsion_atom_site_label_3
_geom_torsion_atom_site_label_4
_geom_torsion
C1 Fe1 Fe2 C4 89.06(19)
C2 Fe1 Fe2 C4 -147.0(3)
P1 Fe1 Fe2 C4 -1.22(13)
S2 Fe1 Fe2 C4 -76.64(13)
S1 Fe1 Fe2 C4 174.84(13)
C1 Fe1 Fe2 C3 -6.12(19)
C2 Fe1 Fe2 C3 117.8(3)
P1 Fe1 Fe2 C3 -96.40(14)
S2 Fe1 Fe2 C3 -171.82(14)
S1 Fe1 Fe2 C3 79.66(14)
C1 Fe1 Fe2 P2 -133.48(15)
C2 Fe1 Fe2 P2 -9.5(3)
P1 Fe1 Fe2 P2 136.24(8)
S2 Fe1 Fe2 P2 60.82(8)
S1 Fe1 Fe2 P2 -47.70(8)
C1 Fe1 Fe2 S2 165.69(14)
C2 Fe1 Fe2 S2 -70.4(3)
P1 Fe1 Fe2 S2 75.42(5)
S1 Fe1 Fe2 S2 -108.53(4)
C1 Fe1 Fe2 S1 -85.78(14)
C2 Fe1 Fe2 S1 38.2(3)
P1 Fe1 Fe2 S1 -176.06(5)
S2 Fe1 Fe2 S1 108.53(4)
C1 Fe1 S1 C8 -151.5(2)
C2 Fe1 S1 C8 -51.88(19)
P1 Fe1 S1 C8 126.3(2)
S2 Fe1 S1 C8 58.32(14)
Fe2 Fe1 S1 C8 110.09(14)
C1 Fe1 S1 Fe2 98.42(14)
C2 Fe1 S1 Fe2 -161.96(14)
P1 Fe1 S1 Fe2 16.2(2)
S2 Fe1 S1 Fe2 -51.77(3)
C4 Fe2 S1 C8 -119.8(4)
C3 Fe2 S1 C8 153.4(2)
P2 Fe2 S1 C8 55.89(15)
S2 Fe2 S1 C8 -51.47(15)
Fe1 Fe2 S1 C8 -103.28(15)
C4 Fe2 S1 Fe1 -16.5(4)
C3 Fe2 S1 Fe1 -103.33(14)
P2 Fe2 S1 Fe1 159.18(4)
S2 Fe2 S1 Fe1 51.81(3)
C4 Fe2 P2 C24 172.15(18)
C3 Fe2 P2 C24 -95.16(19)
S2 Fe2 P2 C24 81.69(14)
S1 Fe2 P2 C24 -6.54(14)
Fe1 Fe2 P2 C24 32.40(17)
C4 Fe2 P2 C18 -70.13(19)
C3 Fe2 P2 C18 22.57(19)
S2 Fe2 P2 C18 -160.59(14)
S1 Fe2 P2 C18 111.19(14)
Fe1 Fe2 P2 C18 150.13(14)
C4 Fe2 P2 C30 50.68(19)
C3 Fe2 P2 C30 143.38(19)
S2 Fe2 P2 C30 -39.78(15)
S1 Fe2 P2 C30 -128.00(14)
Fe1 Fe2 P2 C30 -89.06(16)
C4 Fe2 S2 C10 -140.39(19)
C3 Fe2 S2 C10 126.1(3)
P2 Fe2 S2 C10 -46.85(15)
S1 Fe2 S2 C10 55.93(14)
Fe1 Fe2 S2 C10 107.76(14)
C4 Fe2 S2 Fe1 111.85(13)
C3 Fe2 S2 Fe1 18.4(3)
P2 Fe2 S2 Fe1 -154.61(4)
S1 Fe2 S2 Fe1 -51.83(4)
C1 Fe1 S2 C10 -133.9(3)
C2 Fe1 S2 C10 45.4(2)
P1 Fe1 S2 C10 139.69(15)
S1 Fe1 S2 C10 -52.61(15)
Fe2 Fe1 S2 C10 -104.72(16)
C1 Fe1 S2 Fe2 -29.2(3)
C2 Fe1 S2 Fe2 150.15(15)
P1 Fe1 S2 Fe2 -115.59(4)
S1 Fe1 S2 Fe2 52.11(4)
C1 Fe1 P1 C7 -71.3(3)
C2 Fe1 P1 C7 -170.5(3)
S2 Fe1 P1 C7 78.6(3)
S1 Fe1 P1 C7 11.3(4)
Fe2 Fe1 P1 C7 25.7(3)
C1 Fe1 P1 C6 48.0(2)
C2 Fe1 P1 C6 -51.3(2)
S2 Fe1 P1 C6 -162.18(19)
S1 Fe1 P1 C6 130.6(3)
Fe2 Fe1 P1 C6 144.91(18)
C1 Fe1 P1 C5 165.0(3)
C2 Fe1 P1 C5 65.8(3)
S2 Fe1 P1 C5 -45.1(2)
S1 Fe1 P1 C5 -112.4(3)
Fe2 Fe1 P1 C5 -98.0(2)
C4 Fe2 C3 O3 -74(16)
P2 Fe2 C3 O3 -168(16)
S2 Fe2 C3 O3 19(16)
S1 Fe2 C3 O3 89(16)
Fe1 Fe2 C3 O3 34(16)
C20 C19 C18 C23 0.5(6)
C20 C19 C18 P2 179.9(3)
C24 P2 C18 C19 161.7(3)
C30 P2 C18 C19 -92.0(3)
Fe2 P2 C18 C19 37.2(4)
C24 P2 C18 C23 -18.9(4)
C30 P2 C18 C23 87.4(4)
Fe2 P2 C18 C23 -143.4(3)
C24 C29 C28 C27 0.8(6)
C3 Fe2 C4 O4 -110(15)
P2 Fe2 C4 O4 -12(15)
S2 Fe2 C4 O4 96(15)
S1 Fe2 C4 O4 164(100)
Fe1 Fe2 C4 O4 150(15)
C2 Fe1 C1 O1 41(11)
P1 Fe1 C1 O1 -52(11)
S2 Fe1 C1 O1 -139(11)
S1 Fe1 C1 O1 141(11)
Fe2 Fe1 C1 O1 -163(11)
C32 C31 C30 C35 0.1(6)
C32 C31 C30 P2 179.0(3)
C24 P2 C30 C31 -120.2(3)
C18 P2 C30 C31 134.4(3)
Fe2 P2 C30 C31 6.9(4)
C24 P2 C30 C35 58.7(3)
C18 P2 C30 C35 -46.7(4)
Fe2 P2 C30 C35 -174.2(3)
C30 C31 C32 C33 -0.1(6)
C1 Fe1 C2 O2 62(6)
P1 Fe1 C2 O2 150(6)
S2 Fe1 C2 O2 -118(6)
S1 Fe1 C2 O2 -30(6)
Fe2 Fe1 C2 O2 -62(6)
C24 C25 C26 C27 0.1(6)
C18 C19 C20 C21 0.1(6)
Fe2 S2 C10 C9 -73.7(3)
Fe1 S2 C10 C9 1.6(3)
Fe1 S1 C8 C9 -15.5(3)
Fe2 S1 C8 C9 59.7(3)
C19 C20 C21 C22 -1.0(6)
C23 C22 C21 C20 1.4(7)
C31 C32 C33 C34 -0.5(6)
C26 C25 C24 C29 -1.2(6)
C26 C25 C24 P2 174.4(3)
C28 C29 C24 C25 0.7(6)
C28 C29 C24 P2 -175.2(3)
C18 P2 C24 C25 122.1(3)
C30 P2 C24 C25 16.7(4)
Fe2 P2 C24 C25 -112.8(3)
C18 P2 C24 C29 -62.2(3)
C30 P2 C24 C29 -167.6(3)
Fe2 P2 C24 C29 62.9(3)
C11 O5 C9 C10 163.4(4)
C11 O5 C9 C8 -74.5(4)
S2 C10 C9 O5 -173.9(3)
S2 C10 C9 C8 66.2(4)
S1 C8 C9 O5 -176.1(2)
S1 C8 C9 C10 -58.7(4)
C29 C28 C27 C26 -1.9(6)
C25 C26 C27 C28 1.5(6)
C31 C30 C35 C34 0.5(6)
P2 C30 C35 C34 -178.4(3)
C21 C22 C23 C18 -0.8(7)
C19 C18 C23 C22 -0.1(6)
P2 C18 C23 C22 -179.5(3)
C9 O5 C11 C12 -176.3(3)
C16 C17 C12 C13 -1.1(7)
C16 C17 C12 C11 177.7(4)
C14 C13 C12 C17 1.8(7)
C14 C13 C12 C11 -176.9(4)
O5 C11 C12 C17 -161.2(4)
O5 C11 C12 C13 17.5(6)
C12 C17 C16 C15 0.3(7)
C30 C35 C34 C33 -1.1(7)
C32 C33 C34 C35 1.1(7)
C12 C13 C14 C15 -1.7(7)
C13 C14 C15 C16 0.9(7)
C17 C16 C15 C14 -0.2(7)
